data_7109607
loop_
_publ_author_name
'Biljana Bozic-Weber'
'Edwin C. Constable'
'Sebastian O. Furer'
'Catherine E. Housecroft'
'Lukas J. Troxler'
'Jennifer A. Zampese'

_publ_section_title
;
 Copper(I) dye-sensitized solar cells with [Co(bpy)3]2+/3+ electrolyte
;
_journal_name_full Chem.Commun.
_journal_page_first 7222
_journal_paper_doi 10.1039/c3cc44595j
_journal_volume 49
_journal_year 2013
_chemical_formula_moiety 'C29 H31 Br N4'
_chemical_formula_sum 'C29 H31 Br N4'
_chemical_formula_weight 515.48
_chemical_name_systematic
; 
 ? 
;
_space_group_crystal_system triclinic
_space_group_IT_number 2
_space_group_name_Hall '-P 1'
_space_group_name_H-M_alt 'P -1'
_symmetry_space_group_name_Hall '-P 1'
_symmetry_space_group_name_H-M 'P -1'
_atom_sites_solution_hydrogens geom
_audit_creation_method SHELXL-2013
_cell_angle_alpha 92.5970(10)
_cell_angle_beta 100.6550(10)
_cell_angle_gamma 109.1290(10)
_cell_formula_units_Z 2
_cell_length_a 7.6353(3)
_cell_length_b 10.3601(3)
_cell_length_c 17.3511(6)
_cell_measurement_reflns_used 9902
_cell_measurement_temperature 123(2)
_cell_measurement_theta_max 67.40
_cell_measurement_theta_min 2.61
_cell_volume 1266.06(8)
_computing_cell_refinement 'Bruker SAINT'
_computing_data_collection 'Bruker APEX2'
_computing_data_reduction 'Bruker SAINT'
_computing_molecular_graphics 'Bruker SHELXTL'
_computing_publication_material 'Bruker SHELXTL'
_computing_structure_refinement 'SHELXL-2013 (Sheldrick, 2013)'
_computing_structure_solution 'SHELXS-97 (Sheldrick, 2008)'
_diffrn_ambient_temperature 123(2)
_diffrn_measured_fraction_theta_full 0.992
_diffrn_measured_fraction_theta_max 0.969
_diffrn_measurement_device_type 'Bruker APEX-II CCD'
_diffrn_measurement_method '\f and \w scans'
_diffrn_radiation_type CuK\a
_diffrn_radiation_wavelength 1.54178
_diffrn_reflns_av_R_equivalents 0.0266
_diffrn_reflns_av_unetI/netI 0.0229
_diffrn_reflns_Laue_measured_fraction_full 0.992
_diffrn_reflns_Laue_measured_fraction_max 0.969
_diffrn_reflns_limit_h_max 9
_diffrn_reflns_limit_h_min -8
_diffrn_reflns_limit_k_max 12
_diffrn_reflns_limit_k_min -12
_diffrn_reflns_limit_l_max 20
_diffrn_reflns_limit_l_min -20
_diffrn_reflns_number 18891
_diffrn_reflns_point_group_measured_fraction_full 0.992
_diffrn_reflns_point_group_measured_fraction_max 0.969
_diffrn_reflns_theta_full 66.500
_diffrn_reflns_theta_max 68.277
_diffrn_reflns_theta_min 4.547
_exptl_absorpt_coefficient_mu 2.388
_exptl_absorpt_correction_T_max 0.826
_exptl_absorpt_correction_T_min 0.664
_exptl_absorpt_correction_type multi-scan
_exptl_absorpt_process_details sadabs
_exptl_crystal_colour colourless
_exptl_crystal_density_diffrn 1.352
_exptl_crystal_description Block
_exptl_crystal_F_000 536
_exptl_crystal_size_max 0.300
_exptl_crystal_size_mid 0.160
_exptl_crystal_size_min 0.080
_refine_diff_density_max 0.522
_refine_diff_density_min -0.350
_refine_diff_density_rms 0.058
_refine_ls_extinction_method none
_refine_ls_goodness_of_fit_ref 1.064
_refine_ls_hydrogen_treatment constr
_refine_ls_matrix_type full
_refine_ls_number_parameters 310
_refine_ls_number_reflns 4507
_refine_ls_number_restraints 0
_refine_ls_restrained_S_all 1.064
_refine_ls_R_factor_all 0.0304
_refine_ls_R_factor_gt 0.0299
_refine_ls_shift/su_max 0.002
_refine_ls_shift/su_mean 0.000
_refine_ls_structure_factor_coef Fsqd
_refine_ls_weighting_details
; 
 w=1/[\s^2^(Fo^2^)+(0.0416P)^2^+0.8413P] 
 where P=(Fo^2^+2Fc^2^)/3 
;
_refine_ls_weighting_scheme calc
_refine_ls_wR_factor_gt 0.0788
_refine_ls_wR_factor_ref 0.0792
_reflns_Friedel_coverage 0.000
_reflns_number_gt 4410
_reflns_number_total 4507
_reflns_threshold_expression 'I > 2\s(I)'
_cod_data_source_file c3cc44595j.txt
_cod_data_source_block sf136
_cod_original_cell_volume 1266.05(8)
_cod_database_code 7109607
_shelx_space_group_comment
; 
The symmetry employed for this shelxl refinement is uniquely defined 
by the following loop, which should always be used as a source of 
symmetry information in preference to the above space-group names. 
They are only intended as comments. 
;
_shelx_estimated_absorpt_t_min 0.534
_shelx_estimated_absorpt_t_max 0.832
_shelxl_version_number 2013-2

loop_
_space_group_symop_operation_xyz
'x, y, z'
'-x, -y, -z'

loop_
_atom_site_label
_atom_site_type_symbol
_atom_site_fract_x
_atom_site_fract_y
_atom_site_fract_z
_atom_site_U_iso_or_equiv
_atom_site_adp_type
_atom_site_occupancy
_atom_site_site_symmetry_order
_atom_site_calc_flag
_atom_site_refinement_flags_posn
_atom_site_refinement_flags_adp
Br1 Br -0.24986(3) 0.26670(2) 0.13581(2) 0.03090(9) Uani 1 1 d . .
N1 N 0.8158(2) 1.00118(14) 0.68800(8) 0.0188(3) Uani 1 1 d . .
N2 N 0.96422(19) 1.16931(14) 0.58333(8) 0.0186(3) Uani 1 1 d . .
N3 N 0.3741(2) 0.68426(14) 0.46202(8) 0.0187(3) Uani 1 1 d . .
N4 N 0.48709(19) 0.82117(14) 0.37268(8) 0.0177(3) Uani 1 1 d . .
C1 C 0.8233(3) 0.9734(2) 0.82610(11) 0.0283(4) Uani 1 1 d . .
H1A H 0.9312 0.9429 0.8440 0.042 Uiso 1 1 calc R U
H1B H 0.7266 0.9364 0.8571 0.042 Uiso 1 1 calc R U
H1C H 0.8661 1.0741 0.8332 0.042 Uiso 1 1 calc R U
C2 C 0.7402(2) 0.92234(17) 0.74008(10) 0.0202(3) Uani 1 1 d . .
C3 C 0.5876(2) 0.79705(17) 0.71741(10) 0.0211(3) Uani 1 1 d . .
H3A H 0.5367 0.7434 0.7562 0.025 Uiso 1 1 calc R U
C4 C 0.5135(2) 0.75366(17) 0.63880(10) 0.0200(3) Uani 1 1 d . .
H4A H 0.4102 0.6698 0.6225 0.024 Uiso 1 1 calc R U
C5 C 0.5919(2) 0.83434(16) 0.58263(10) 0.0174(3) Uani 1 1 d . .
C6 C 0.7436(2) 0.95945(16) 0.61000(10) 0.0168(3) Uani 1 1 d . .
C7 C 0.8237(2) 1.04940(16) 0.55290(10) 0.0173(3) Uani 1 1 d . .
C8 C 0.7528(2) 1.01173(16) 0.47038(10) 0.0177(3) Uani 1 1 d . .
C9 C 0.8412(2) 1.10344(17) 0.42021(10) 0.0207(3) Uani 1 1 d . .
H9A H 0.8037 1.0810 0.3645 0.025 Uiso 1 1 calc R U
C10 C 0.9814(2) 1.22514(18) 0.45230(11) 0.0222(4) Uani 1 1 d . .
H10A H 1.0394 1.2885 0.4189 0.027 Uiso 1 1 calc R U
C11 C 1.0393(2) 1.25605(17) 0.53441(10) 0.0202(3) Uani 1 1 d . .
C12 C 1.1887(3) 1.39104(18) 0.57009(11) 0.0256(4) Uani 1 1 d . .
H12A H 1.1934 1.4037 0.6268 0.038 Uiso 1 1 calc R U
H12B H 1.1579 1.4660 0.5450 0.038 Uiso 1 1 calc R U
H12C H 1.3123 1.3915 0.5617 0.038 Uiso 1 1 calc R U
C13 C 0.5226(2) 0.79896(16) 0.49951(10) 0.0176(3) Uani 1 1 d . .
C14 C 0.5977(2) 0.88456(17) 0.44588(10) 0.0174(3) Uani 1 1 d . .
C15 C 0.3560(2) 0.70177(16) 0.38651(10) 0.0182(3) Uani 1 1 d . .
C16 C 0.2123(2) 0.60161(17) 0.32360(10) 0.0191(3) Uani 1 1 d . .
C17 C 0.2089(3) 0.46633(18) 0.31794(10) 0.0224(4) Uani 1 1 d . .
H17A H 0.3018 0.4421 0.3527 0.027 Uiso 1 1 calc R U
C18 C 0.0723(3) 0.36656(18) 0.26242(11) 0.0245(4) Uani 1 1 d . .
H18A H 0.0708 0.2744 0.2588 0.029 Uiso 1 1 calc R U
C19 C -0.0620(2) 0.40363(18) 0.21227(10) 0.0226(4) Uani 1 1 d . .
C20 C -0.0628(3) 0.53689(19) 0.21654(11) 0.0247(4) Uani 1 1 d . .
H20A H -0.1561 0.5603 0.1815 0.030 Uiso 1 1 calc R U
C21 C 0.0745(3) 0.63632(18) 0.27265(10) 0.0230(4) Uani 1 1 d . .
H21A H 0.0747 0.7281 0.2763 0.028 Uiso 1 1 calc R U
C22 C 0.5093(2) 0.86006(17) 0.29391(10) 0.0196(3) Uani 1 1 d . .
H22A H 0.5498 0.9614 0.2958 0.024 Uiso 1 1 calc R U
H22B H 0.3848 0.8209 0.2567 0.024 Uiso 1 1 calc R U
C23 C 0.6531(2) 0.81076(19) 0.26286(10) 0.0230(4) Uani 1 1 d . .
H23A H 0.6248 0.7118 0.2686 0.028 Uiso 1 1 calc R U
H23B H 0.7818 0.8616 0.2945 0.028 Uiso 1 1 calc R U
C24 C 0.6484(3) 0.8327(2) 0.17585(11) 0.0293(4) Uani 1 1 d . .
H24A H 0.7585 0.8158 0.1608 0.035 Uiso 1 1 calc R U
H24B H 0.6633 0.9302 0.1701 0.035 Uiso 1 1 calc R U
C25 C 0.4677(3) 0.7416(2) 0.11804(11) 0.0301(4) Uani 1 1 d . .
H25A H 0.3573 0.7591 0.1324 0.036 Uiso 1 1 calc R U
H25B H 0.4746 0.7682 0.0643 0.036 Uiso 1 1 calc R U
C26 C 0.4352(3) 0.5886(2) 0.11645(11) 0.0311(4) Uani 1 1 d . .
H26A H 0.4178 0.5608 0.1691 0.037 Uiso 1 1 calc R U
H26B H 0.5505 0.5725 0.1067 0.037 Uiso 1 1 calc R U
C27 C 0.2657(3) 0.4971(2) 0.05476(11) 0.0299(4) Uani 1 1 d . .
H27A H 0.1493 0.5105 0.0652 0.036 Uiso 1 1 calc R U
H27B H 0.2811 0.5256 0.0020 0.036 Uiso 1 1 calc R U
C28 C 0.2416(3) 0.3459(2) 0.05386(13) 0.0367(5) Uani 1 1 d . .
H28A H 0.2194 0.3165 0.1058 0.044 Uiso 1 1 calc R U
H28B H 0.3609 0.3336 0.0466 0.044 Uiso 1 1 calc R U
C29 C 0.0794(3) 0.2537(2) -0.01041(13) 0.0395(5) Uani 1 1 d . .
H29A H -0.0405 0.2610 -0.0019 0.059 Uiso 1 1 calc R U
H29B H 0.0746 0.1581 -0.0087 0.059 Uiso 1 1 calc R U
H29C H 0.0996 0.2823 -0.0621 0.059 Uiso 1 1 calc R U

loop_
_atom_site_aniso_label
_atom_site_aniso_U_11
_atom_site_aniso_U_22
_atom_site_aniso_U_33
_atom_site_aniso_U_23
_atom_site_aniso_U_13
_atom_site_aniso_U_12
Br1 0.02525(13) 0.02812(13) 0.02797(12) -0.00636(8) 0.00111(8) -0.00218(9)
N1 0.0170(7) 0.0159(7) 0.0226(7) 0.0023(5) 0.0038(6) 0.0046(6)
N2 0.0148(7) 0.0144(6) 0.0252(7) 0.0027(5) 0.0043(6) 0.0032(6)
N3 0.0168(7) 0.0147(6) 0.0224(7) 0.0012(5) 0.0034(6) 0.0027(6)
N4 0.0155(7) 0.0164(7) 0.0197(7) 0.0016(5) 0.0039(5) 0.0032(6)
C1 0.0299(10) 0.0257(9) 0.0228(9) 0.0031(7) 0.0043(7) 0.0016(8)
C2 0.0197(8) 0.0189(8) 0.0221(8) 0.0032(6) 0.0049(7) 0.0064(7)
C3 0.0200(8) 0.0192(8) 0.0242(8) 0.0065(7) 0.0072(7) 0.0050(7)
C4 0.0176(8) 0.0150(8) 0.0257(9) 0.0030(6) 0.0051(7) 0.0031(7)
C5 0.0153(8) 0.0142(7) 0.0231(8) 0.0024(6) 0.0051(6) 0.0051(6)
C6 0.0143(8) 0.0144(7) 0.0222(8) 0.0022(6) 0.0043(6) 0.0054(6)
C7 0.0142(8) 0.0148(7) 0.0235(8) 0.0026(6) 0.0049(6) 0.0054(6)
C8 0.0146(8) 0.0162(8) 0.0235(8) 0.0028(6) 0.0054(6) 0.0062(6)
C9 0.0195(8) 0.0205(8) 0.0215(8) 0.0028(6) 0.0061(7) 0.0051(7)
C10 0.0201(8) 0.0190(8) 0.0270(9) 0.0066(7) 0.0087(7) 0.0036(7)
C11 0.0159(8) 0.0155(8) 0.0287(9) 0.0039(7) 0.0061(7) 0.0038(7)
C12 0.0230(9) 0.0176(8) 0.0301(9) 0.0035(7) 0.0054(7) -0.0010(7)
C13 0.0148(8) 0.0149(7) 0.0230(8) 0.0023(6) 0.0049(6) 0.0044(6)
C14 0.0160(8) 0.0163(8) 0.0203(8) 0.0009(6) 0.0043(6) 0.0062(7)
C15 0.0150(8) 0.0154(8) 0.0234(8) 0.0014(6) 0.0042(6) 0.0043(6)
C16 0.0166(8) 0.0178(8) 0.0209(8) 0.0014(6) 0.0065(6) 0.0020(7)
C17 0.0211(9) 0.0208(8) 0.0245(8) 0.0036(7) 0.0043(7) 0.0063(7)
C18 0.0266(9) 0.0171(8) 0.0276(9) 0.0005(7) 0.0061(7) 0.0046(7)
C19 0.0191(8) 0.0219(8) 0.0216(8) -0.0011(7) 0.0058(7) -0.0001(7)
C20 0.0199(9) 0.0262(9) 0.0254(9) 0.0030(7) 0.0011(7) 0.0063(7)
C21 0.0212(9) 0.0190(8) 0.0270(9) 0.0016(7) 0.0036(7) 0.0054(7)
C22 0.0181(8) 0.0192(8) 0.0192(8) 0.0028(6) 0.0028(6) 0.0038(7)
C23 0.0190(9) 0.0255(9) 0.0223(9) -0.0006(7) 0.0039(7) 0.0055(7)
C24 0.0316(10) 0.0286(10) 0.0256(9) 0.0018(7) 0.0120(8) 0.0044(8)
C25 0.0377(11) 0.0321(10) 0.0200(9) 0.0023(7) 0.0054(8) 0.0120(9)
C26 0.0298(10) 0.0309(10) 0.0285(10) 0.0014(8) 0.0002(8) 0.0086(8)
C27 0.0287(10) 0.0343(10) 0.0249(9) 0.0002(8) 0.0033(8) 0.0103(8)
C28 0.0360(12) 0.0324(11) 0.0351(11) -0.0004(8) 0.0010(9) 0.0072(9)
C29 0.0401(12) 0.0379(12) 0.0328(11) -0.0051(9) 0.0084(9) 0.0039(10)

loop_
_atom_type_symbol
_atom_type_description
_atom_type_scat_dispersion_real
_atom_type_scat_dispersion_imag
_atom_type_scat_source
C C 0.0181 0.0091 'International Tables Vol C Tables 4.2.6.8 and 6.1.1.4'
H H 0.0000 0.0000 'International Tables Vol C Tables 4.2.6.8 and 6.1.1.4'
N N 0.0311 0.0180 'International Tables Vol C Tables 4.2.6.8 and 6.1.1.4'
Br Br -0.6763 1.2805 'International Tables Vol C Tables 4.2.6.8 and 6.1.1.4'

loop_
_geom_angle_atom_site_label_1
_geom_angle_atom_site_label_2
_geom_angle_atom_site_label_3
_geom_angle
C2 N1 C6 118.71(15)
C11 N2 C7 119.01(15)
C15 N3 C13 104.36(14)
C15 N4 C14 106.24(13)
C15 N4 C22 124.28(14)
C14 N4 C22 129.21(14)
C2 C1 H1A 109.5
C2 C1 H1B 109.5
H1A C1 H1B 109.5
C2 C1 H1C 109.5
H1A C1 H1C 109.5
H1B C1 H1C 109.5
N1 C2 C3 122.63(16)
N1 C2 C1 116.94(16)
C3 C2 C1 120.43(15)
C4 C3 C2 119.23(15)
C4 C3 H3A 120.4
C2 C3 H3A 120.4
C3 C4 C5 119.27(16)
C3 C4 H4A 120.4
C5 C4 H4A 120.4
C4 C5 C6 118.17(15)
C4 C5 C13 123.39(15)
C6 C5 C13 118.40(15)
N1 C6 C5 121.98(15)
N1 C6 C7 118.35(15)
C5 C6 C7 119.65(15)
N2 C7 C8 122.64(15)
N2 C7 C6 116.42(15)
C8 C7 C6 120.93(15)
C9 C8 C7 116.79(15)
C9 C8 C14 126.09(16)
C7 C8 C14 117.11(15)
C10 C9 C8 119.53(16)
C10 C9 H9A 120.2
C8 C9 H9A 120.2
C9 C10 C11 119.96(16)
C9 C10 H10A 120.0
C11 C10 H10A 120.0
N2 C11 C10 121.98(16)
N2 C11 C12 117.71(16)
C10 C11 C12 120.31(15)
C11 C12 H12A 109.5
C11 C12 H12B 109.5
H12A C12 H12B 109.5
C11 C12 H12C 109.5
H12A C12 H12C 109.5
H12B C12 H12C 109.5
N3 C13 C14 111.41(15)
N3 C13 C5 126.80(15)
C14 C13 C5 121.74(15)
C13 C14 N4 104.98(14)
C13 C14 C8 122.13(15)
N4 C14 C8 132.84(15)
N3 C15 N4 112.99(15)
N3 C15 C16 123.16(15)
N4 C15 C16 123.84(15)
C17 C16 C21 119.20(16)
C17 C16 C15 118.40(15)
C21 C16 C15 122.32(15)
C18 C17 C16 121.02(16)
C18 C17 H17A 119.5
C16 C17 H17A 119.5
C19 C18 C17 118.72(16)
C19 C18 H18A 120.6
C17 C18 H18A 120.6
C20 C19 C18 121.65(16)
C20 C19 Br1 119.53(14)
C18 C19 Br1 118.82(13)
C19 C20 C21 119.25(16)
C19 C20 H20A 120.4
C21 C20 H20A 120.4
C20 C21 C16 120.16(16)
C20 C21 H21A 119.9
C16 C21 H21A 119.9
N4 C22 C23 113.00(13)
N4 C22 H22A 109.0
C23 C22 H22A 109.0
N4 C22 H22B 109.0
C23 C22 H22B 109.0
H22A C22 H22B 107.8
C22 C23 C24 111.19(15)
C22 C23 H23A 109.4
C24 C23 H23A 109.4
C22 C23 H23B 109.4
C24 C23 H23B 109.4
H23A C23 H23B 108.0
C23 C24 C25 115.05(15)
C23 C24 H24A 108.5
C25 C24 H24A 108.5
C23 C24 H24B 108.5
C25 C24 H24B 108.5
H24A C24 H24B 107.5
C26 C25 C24 114.00(16)
C26 C25 H25A 108.8
C24 C25 H25A 108.8
C26 C25 H25B 108.8
C24 C25 H25B 108.8
H25A C25 H25B 107.6
C25 C26 C27 114.83(16)
C25 C26 H26A 108.6
C27 C26 H26A 108.6
C25 C26 H26B 108.6
C27 C26 H26B 108.6
H26A C26 H26B 107.5
C28 C27 C26 113.05(16)
C28 C27 H27A 109.0
C26 C27 H27A 109.0
C28 C27 H27B 109.0
C26 C27 H27B 109.0
H27A C27 H27B 107.8
C27 C28 C29 113.79(18)
C27 C28 H28A 108.8
C29 C28 H28A 108.8
C27 C28 H28B 108.8
C29 C28 H28B 108.8
H28A C28 H28B 107.7
C28 C29 H29A 109.5
C28 C29 H29B 109.5
H29A C29 H29B 109.5
C28 C29 H29C 109.5
H29A C29 H29C 109.5
H29B C29 H29C 109.5

loop_
_geom_bond_atom_site_label_1
_geom_bond_atom_site_label_2
_geom_bond_distance
Br1 C19 1.9033(18)
N1 C2 1.330(2)
N1 C6 1.355(2)
N2 C11 1.330(2)
N2 C7 1.353(2)
N3 C15 1.319(2)
N3 C13 1.377(2)
N4 C15 1.376(2)
N4 C14 1.386(2)
N4 C22 1.466(2)
C1 C2 1.506(2)
C1 H1A 0.9800
C1 H1B 0.9800
C1 H1C 0.9800
C2 C3 1.411(2)
C3 C4 1.369(2)
C3 H3A 0.9500
C4 C5 1.403(2)
C4 H4A 0.9500
C5 C6 1.416(2)
C5 C13 1.427(2)
C6 C7 1.469(2)
C7 C8 1.421(2)
C8 C9 1.410(2)
C8 C14 1.435(2)
C9 C10 1.370(3)
C9 H9A 0.9500
C10 C11 1.400(3)
C10 H10A 0.9500
C11 C12 1.502(2)
C12 H12A 0.9800
C12 H12B 0.9800
C12 H12C 0.9800
C13 C14 1.386(2)
C15 C16 1.477(2)
C16 C17 1.392(2)
C16 C21 1.396(2)
C17 C18 1.384(3)
C17 H17A 0.9500
C18 C19 1.384(3)
C18 H18A 0.9500
C19 C20 1.381(3)
C20 C21 1.390(3)
C20 H20A 0.9500
C21 H21A 0.9500
C22 C23 1.522(2)
C22 H22A 0.9900
C22 H22B 0.9900
C23 C24 1.533(2)
C23 H23A 0.9900
C23 H23B 0.9900
C24 C25 1.533(3)
C24 H24A 0.9900
C24 H24B 0.9900
C25 C26 1.520(3)
C25 H25A 0.9900
C25 H25B 0.9900
C26 C27 1.520(3)
C26 H26A 0.9900
C26 H26B 0.9900
C27 C28 1.515(3)
C27 H27A 0.9900
C27 H27B 0.9900
C28 C29 1.519(3)
C28 H28A 0.9900
C28 H28B 0.9900
C29 H29A 0.9800
C29 H29B 0.9800
C29 H29C 0.9800
